data_4131688
loop_
_publ_author_name
'Jordan, Robert S.'
'Li, Yolanda L.'
'Lin, Cheng-Wei'
'McCurdy, Ryan D.'
'Lin, Janice B.'
'Brosmer, Jonathan L.'
'Marsh, Kristofer L.'
'Khan, Saeed I.'
'Houk, K. N.'
'Kaner, Richard B.'
'Rubin, Yves'

_publ_section_title
;
 Synthesis of N = 8 Armchair Graphene Nanoribbons from Four Distinct
 Polydiacetylenes.
;
_journal_issue 44
_journal_name_full 'Journal of the American Chemical Society'
_journal_page_first 15878
_journal_page_last 15890
_journal_paper_doi 10.1021/jacs.7b08800
_journal_volume 139
_journal_year 2017
_chemical_formula_moiety 'C24 H24 N2 O2'
_chemical_formula_sum 'C24 H24 N2 O2'
_chemical_formula_weight 372.45
_space_group_crystal_system triclinic
_space_group_IT_number 2
_space_group_name_Hall '-P 1'
_space_group_name_H-M_alt 'P -1'
_atom_sites_solution_hydrogens mixed
_audit_creation_method SHELXL-2014/6
_cell_angle_alpha 88.299(2)
_cell_angle_beta 89.480(1)
_cell_angle_gamma 81.756(2)
_cell_formula_units_Z 1
_cell_length_a 4.7918(2)
_cell_length_b 5.4310(2)
_cell_length_c 19.0454(7)
_cell_measurement_reflns_used 4264
_cell_measurement_temperature 100(2)
_cell_measurement_theta_max 68.84
_cell_measurement_theta_min 2.32
_cell_volume 490.30(3)
_computing_cell_refinement 'Bruker SAINT'
_computing_data_collection 'Bruker APEX2'
_computing_data_reduction 'Bruker SAINT'
_computing_molecular_graphics 'Bruker SHELXTL'
_computing_publication_material 'Bruker SHELXTL'
_computing_structure_refinement 'SHELXL-2014/6 (Sheldrick, 2014)'
_computing_structure_solution 'SHELXS-97 (Sheldrick 2008)'
_diffrn_ambient_temperature 100(2)
_diffrn_detector_area_resol_mean 8.3333
_diffrn_measured_fraction_theta_full 0.963
_diffrn_measured_fraction_theta_max 0.949
_diffrn_measurement_device_type 'Bruker APEX-II CCD'
_diffrn_measurement_method '\f and \w scans'
_diffrn_radiation_type CuK\a
_diffrn_radiation_wavelength 1.54178
_diffrn_reflns_av_R_equivalents 0.0295
_diffrn_reflns_av_unetI/netI 0.0299
_diffrn_reflns_Laue_measured_fraction_full 0.963
_diffrn_reflns_Laue_measured_fraction_max 0.949
_diffrn_reflns_limit_h_max 5
_diffrn_reflns_limit_h_min -5
_diffrn_reflns_limit_k_max 6
_diffrn_reflns_limit_k_min -6
_diffrn_reflns_limit_l_max 22
_diffrn_reflns_limit_l_min -22
_diffrn_reflns_number 6355
_diffrn_reflns_point_group_measured_fraction_full 0.963
_diffrn_reflns_point_group_measured_fraction_max 0.949
_diffrn_reflns_theta_full 67.679
_diffrn_reflns_theta_max 69.164
_diffrn_reflns_theta_min 2.321
_diffrn_source 'I\mS micro--focus source'
_exptl_absorpt_coefficient_mu 0.638
_exptl_absorpt_correction_T_max 0.75
_exptl_absorpt_correction_T_min 0.57
_exptl_absorpt_correction_type multi-scan
_exptl_absorpt_process_details 'SADABS V2014/2 (Bruker AXS Inc.)'
_exptl_crystal_colour colorless
_exptl_crystal_density_diffrn 1.261
_exptl_crystal_description platelet
_exptl_crystal_F_000 198
_exptl_crystal_size_max 0.300
_exptl_crystal_size_mid 0.180
_exptl_crystal_size_min 0.020
_refine_diff_density_max 0.228
_refine_diff_density_min -0.220
_refine_diff_density_rms 0.046
_refine_ls_extinction_method none
_refine_ls_goodness_of_fit_ref 1.052
_refine_ls_hydrogen_treatment mixed
_refine_ls_matrix_type full
_refine_ls_number_parameters 132
_refine_ls_number_reflns 1744
_refine_ls_number_restraints 0
_refine_ls_restrained_S_all 1.052
_refine_ls_R_factor_all 0.0416
_refine_ls_R_factor_gt 0.0390
_refine_ls_shift/su_max 0.001
_refine_ls_shift/su_mean 0.000
_refine_ls_structure_factor_coef Fsqd
_refine_ls_weighting_details 'w=1/[\s^2^(Fo^2^)+(0.0701P)^2^+0.1201P] where P=(Fo^2^+2Fc^2^)/3'
_refine_ls_weighting_scheme calc
_refine_ls_wR_factor_gt 0.1092
_refine_ls_wR_factor_ref 0.1115
_reflns_Friedel_coverage 0.000
_reflns_number_gt 1599
_reflns_number_total 1744
_reflns_threshold_expression 'I > 2\s(I)'
_cod_data_source_file ja7b08800_si_004.cif
_cod_data_source_block cu_yr1704c_s
_cod_database_code 4131688
_shelx_space_group_comment
; 
The symmetry employed for this shelxl refinement is uniquely defined 
by the following loop, which should always be used as a source of 
symmetry information in preference to the above space-group names. 
They are only intended as comments. 
;
_shelx_estimated_absorpt_t_min 0.832
_shelx_estimated_absorpt_t_max 0.987
_shelxl_version_number 2014/6

loop_
_space_group_symop_operation_xyz
'x, y, z'
'-x, -y, -z'

loop_
_atom_site_label
_atom_site_type_symbol
_atom_site_fract_x
_atom_site_fract_y
_atom_site_fract_z
_atom_site_U_iso_or_equiv
_atom_site_adp_type
_atom_site_occupancy
_atom_site_site_symmetry_order
_atom_site_calc_flag
_atom_site_refinement_flags_posn
_atom_site_refinement_flags_adp
O1 O 0.60195(18) 0.31267(17) 0.80496(5) 0.0252(3) Uani 1 1 d . .
N1 N 0.1502(2) 0.44891(18) 0.77164(5) 0.0177(3) Uani 1 1 d . .
H1N H -0.027(4) 0.433(3) 0.7803(8) 0.021 Uiso 1 1 d . U
C1 C 0.8940(2) 0.5392(2) 0.52306(6) 0.0188(3) Uani 1 1 d . .
C2 C 0.7070(3) 0.6100(2) 0.56394(6) 0.0191(3) Uani 1 1 d . .
C3 C 0.4854(2) 0.6920(2) 0.61222(6) 0.0179(3) Uani 1 1 d . .
C4 C 0.3232(3) 0.9263(2) 0.60346(6) 0.0203(3) Uani 1 1 d . .
H4 H 0.3621 1.0352 0.5658 0.024 Uiso 1 1 calc R U
C5 C 0.1058(3) 0.9980(2) 0.65007(6) 0.0210(3) Uani 1 1 d . .
H5 H -0.0061 1.1562 0.6438 0.025 Uiso 1 1 calc R U
C6 C 0.0482(3) 0.8422(2) 0.70606(6) 0.0190(3) Uani 1 1 d . .
H6 H -0.1018 0.8934 0.7377 0.023 Uiso 1 1 calc R U
C7 C 0.2126(3) 0.6110(2) 0.71517(6) 0.0169(3) Uani 1 1 d . .
C8 C 0.4285(3) 0.5342(2) 0.66834(6) 0.0179(3) Uani 1 1 d . .
H8 H 0.5377 0.3747 0.6743 0.022 Uiso 1 1 calc R U
C9 C 0.3472(3) 0.3078(2) 0.81185(6) 0.0176(3) Uani 1 1 d . .
C10 C 0.2313(3) 0.1461(2) 0.86876(6) 0.0199(3) Uani 1 1 d . .
H10 H 0.0633 0.0811 0.8497 0.024 Uiso 1 1 calc R U
C11 C 0.4507(3) -0.0740(2) 0.88983(7) 0.0283(3) Uani 1 1 d . .
H11A H 0.6165 -0.0132 0.9089 0.042 Uiso 1 1 calc R U
H11B H 0.5062 -0.1733 0.8485 0.042 Uiso 1 1 calc R U
H11C H 0.3707 -0.1774 0.9256 0.042 Uiso 1 1 calc R U
C12 C 0.1366(3) 0.3067(2) 0.93172(7) 0.0289(3) Uani 1 1 d . .
H12A H 0.0559 0.2053 0.9679 0.043 Uiso 1 1 calc R U
H12B H -0.0060 0.4454 0.9166 0.043 Uiso 1 1 calc R U
H12C H 0.2991 0.3721 0.9510 0.043 Uiso 1 1 calc R U

loop_
_atom_site_aniso_label
_atom_site_aniso_U_11
_atom_site_aniso_U_22
_atom_site_aniso_U_33
_atom_site_aniso_U_23
_atom_site_aniso_U_13
_atom_site_aniso_U_12
O1 0.0153(5) 0.0328(5) 0.0278(5) 0.0077(4) -0.0013(3) -0.0057(4)
N1 0.0131(6) 0.0212(5) 0.0193(5) 0.0019(4) 0.0010(4) -0.0049(4)
C1 0.0181(7) 0.0195(6) 0.0193(6) 0.0021(5) -0.0022(5) -0.0042(5)
C2 0.0192(6) 0.0193(6) 0.0193(6) 0.0014(4) -0.0028(5) -0.0049(5)
C3 0.0152(6) 0.0209(6) 0.0186(6) -0.0019(4) -0.0016(4) -0.0053(5)
C4 0.0211(7) 0.0198(6) 0.0205(6) 0.0021(4) -0.0014(5) -0.0055(5)
C5 0.0202(7) 0.0173(6) 0.0251(6) -0.0007(5) -0.0022(5) -0.0011(5)
C6 0.0160(6) 0.0212(6) 0.0200(6) -0.0030(4) -0.0003(4) -0.0031(5)
C7 0.0147(6) 0.0198(6) 0.0176(6) -0.0005(4) -0.0026(4) -0.0065(4)
C8 0.0162(6) 0.0171(6) 0.0207(6) -0.0004(4) -0.0022(5) -0.0028(4)
C9 0.0156(6) 0.0197(6) 0.0186(6) -0.0013(4) 0.0000(4) -0.0056(4)
C10 0.0185(6) 0.0217(6) 0.0208(6) 0.0021(5) -0.0006(5) -0.0076(5)
C11 0.0255(7) 0.0254(7) 0.0338(7) 0.0086(5) 0.0000(5) -0.0053(5)
C12 0.0364(8) 0.0276(7) 0.0233(7) 0.0013(5) 0.0059(5) -0.0069(6)

loop_
_atom_type_symbol
_atom_type_description
_atom_type_scat_dispersion_real
_atom_type_scat_dispersion_imag
_atom_type_scat_source
C C 0.0181 0.0091 'International Tables Vol C Tables 4.2.6.8 and 6.1.1.4'
H H 0.0000 0.0000 'International Tables Vol C Tables 4.2.6.8 and 6.1.1.4'
O O 0.0492 0.0322 'International Tables Vol C Tables 4.2.6.8 and 6.1.1.4'
N N 0.0311 0.0180 'International Tables Vol C Tables 4.2.6.8 and 6.1.1.4'

loop_
_geom_angle_atom_site_label_1
_geom_angle_atom_site_label_2
_geom_angle_atom_site_label_3
_geom_angle
_geom_angle_site_symmetry_3
C9 N1 C7 124.43(11) .
C9 N1 H1N 116.9(10) .
C7 N1 H1N 118.7(10) .
C2 C1 C1 179.60(17) 2_766
C1 C2 C3 179.61(13) .
C4 C3 C8 119.82(11) .
C4 C3 C2 120.77(11) .
C8 C3 C2 119.40(10) .
C5 C4 C3 119.44(11) .
C5 C4 H4 120.3 .
C3 C4 H4 120.3 .
C4 C5 C6 121.05(11) .
C4 C5 H5 119.5 .
C6 C5 H5 119.5 .
C7 C6 C5 119.32(11) .
C7 C6 H6 120.3 .
C5 C6 H6 120.3 .
C8 C7 C6 120.45(11) .
C8 C7 N1 120.10(10) .
C6 C7 N1 119.40(11) .
C7 C8 C3 119.90(10) .
C7 C8 H8 120.0 .
C3 C8 H8 120.0 .
O1 C9 N1 123.16(11) .
O1 C9 C10 121.54(11) .
N1 C9 C10 115.27(10) .
C11 C10 C9 110.79(10) .
C11 C10 C12 111.45(11) .
C9 C10 C12 109.00(10) .
C11 C10 H10 108.5 .
C9 C10 H10 108.5 .
C12 C10 H10 108.5 .
C10 C11 H11A 109.5 .
C10 C11 H11B 109.5 .
H11A C11 H11B 109.5 .
C10 C11 H11C 109.5 .
H11A C11 H11C 109.5 .
H11B C11 H11C 109.5 .
C10 C12 H12A 109.5 .
C10 C12 H12B 109.5 .
H12A C12 H12B 109.5 .
C10 C12 H12C 109.5 .
H12A C12 H12C 109.5 .
H12B C12 H12C 109.5 .

loop_
_geom_bond_atom_site_label_1
_geom_bond_atom_site_label_2
_geom_bond_distance
_geom_bond_site_symmetry_2
O1 C9 1.2307(15) .
N1 C9 1.3546(16) .
N1 C7 1.4262(15) .
N1 H1N 0.881(17) .
C1 C2 1.2095(18) .
C1 C1 1.367(2) 2_766
C2 C3 1.4291(17) .
C3 C4 1.3989(17) .
C3 C8 1.3995(17) .
C4 C5 1.3831(18) .
C4 H4 0.9500 .
C5 C6 1.3917(17) .
C5 H5 0.9500 .
C6 C7 1.3906(17) .
C6 H6 0.9500 .
C7 C8 1.3862(17) .
C8 H8 0.9500 .
C9 C10 1.5253(16) .
C10 C11 1.5212(17) .
C10 C12 1.5307(18) .
C10 H10 1.0000 .
C11 H11A 0.9800 .
C11 H11B 0.9800 .
C11 H11C 0.9800 .
C12 H12A 0.9800 .
C12 H12B 0.9800 .
C12 H12C 0.9800 .
